data_2239680
loop_
_publ_author_name
'Krivosudsk\'y, Luk\'a\<s'
'Rakovsk\'y, Erik'

_publ_section_title
;
 <i>catena</i>-Poly[[(pyrazine-2-carboxamide-\k<i>N</i>^4^)copper(I)]-\m~3~-iodido]
;
_journal_coeditor_code VN2084
_journal_issue 7
_journal_name_full 'Acta Crystallographica Section E'
_journal_page_first m267
_journal_page_last m268
_journal_paper_doi 10.1107/S1600536814013695
_journal_volume 70
_journal_year 2014
_chemical_formula_iupac '[Cu I (C5 H5 N3 O)]'
_chemical_formula_moiety 'C5 H5 Cu1 I1 N3 O1'
_chemical_formula_sum 'C5 H5 Cu I N3 O'
_chemical_formula_weight 313.56
_chemical_name_systematic <i>catena</i>-Poly[[(pyrazine-2-carboxamide-\k<i>N</i>^4^)copper(I)]-\m~3~-iodido]
_space_group_IT_number 15
_symmetry_cell_setting monoclinic
_symmetry_space_group_name_Hall '-C 2yc'
_symmetry_space_group_name_H-M 'C 1 2/c 1'
_atom_sites_solution_hydrogens difmap
_atom_sites_solution_primary iterative
_atom_sites_solution_secondary difmap
_audit_creation_method CRYSTALS_ver_14.40
_cell_angle_alpha 90
_cell_angle_beta 111.712(3)
_cell_angle_gamma 90
_cell_formula_units_Z 8
_cell_length_a 29.5408(7)
_cell_length_b 4.07950(10)
_cell_length_c 14.3164(3)
_cell_measurement_reflns_used 6637
_cell_measurement_temperature 100
_cell_measurement_theta_max 30
_cell_measurement_theta_min 2
_cell_volume 1602.89(7)
_computing_cell_refinement
;
<i>CrysAlis PRO</i> (Agilent, 2012)
;
_computing_data_collection
;
<i>CrysAlis PRO</i> (Agilent, 2012)
;
_computing_data_reduction
;
<i>CrysAlis PRO</i> (Agilent, 2012)
;
_computing_molecular_graphics
;
<i>DIAMOND</i> (Brandenburg, 1999), <i>Mercury</i> (Macrae <i>et
al.</i>, 2006) and
<i>ORTEP-3 for Windows</i> (Farrugia, 2012)
;
_computing_publication_material
;
<i>CRYSTALS</i> (Betteridge <i>et al.</i>, 2003), <i>PLATON</i> (Spek,
2009) and
<i>publCIF</i> (Westrip, 2010)
;
_computing_structure_refinement 'CRYSTALS (Betteridge <i>et al.</i>, 2003)'
_computing_structure_solution
;
<i>SUPERFLIP</i> (Palatinus & Chapuis, 2007)
;
_diffrn_ambient_temperature 100
_diffrn_detector_area_resol_mean 10.3801
_diffrn_measured_fraction_theta_full 0.988
_diffrn_measured_fraction_theta_max 0.985
_diffrn_measurement_device Atlas
_diffrn_measurement_device_type
;
Agilent SuperNova
;
_diffrn_measurement_method '\w scans'
_diffrn_radiation_monochromator mirror
_diffrn_radiation_source 'SuperNova (Mo) X-ray Source'
_diffrn_radiation_type 'Mo K\a'
_diffrn_radiation_wavelength 0.71073
_diffrn_reflns_av_R_equivalents 0.0236
_diffrn_reflns_av_sigmaI/netI 0.0507
_diffrn_reflns_limit_h_max 37
_diffrn_reflns_limit_h_min -40
_diffrn_reflns_limit_k_max 5
_diffrn_reflns_limit_k_min -5
_diffrn_reflns_limit_l_max 14
_diffrn_reflns_limit_l_min -19
_diffrn_reflns_number 11538
_diffrn_reflns_theta_full 25.068
_diffrn_reflns_theta_max 29.149
_diffrn_reflns_theta_min 2.867
_exptl_absorpt_coefficient_mu 6.519
_exptl_absorpt_correction_T_max 1.00000
_exptl_absorpt_correction_T_min 0.56240
_exptl_absorpt_correction_type multi-scan
_exptl_absorpt_process_details
;
(<i>CrysAlis PRO</i>; Agilent, 2012)
;
_exptl_crystal_colour red
_exptl_crystal_density_diffrn 2.599
_exptl_crystal_density_method 'not measured'
_exptl_crystal_description needle
_exptl_crystal_F_000 1168
_exptl_crystal_size_max 0.220
_exptl_crystal_size_mid 0.060
_exptl_crystal_size_min 0.030
_refine_diff_density_max 0.96
_refine_diff_density_min -0.87
_refine_ls_extinction_method none
_refine_ls_goodness_of_fit_ref 1.0000
_refine_ls_hydrogen_treatment constr
_refine_ls_matrix_type full
_refine_ls_number_parameters 100
_refine_ls_number_reflns 1556
_refine_ls_number_restraints 0
_refine_ls_R_factor_all 0.0283
_refine_ls_R_factor_gt 0.0210
_refine_ls_shift/su_max 0.0007648
_refine_ls_shift/su_mean 0.0000296
_refine_ls_structure_factor_coef Fsqd
_refine_ls_weighting_details
;
 Method= Modified Sheldrick
 w=1/[\s^2^(F^2^) + 6.36P]
 where P=(max(Fo^2^,0) + 2Fc^2^)/3
;
_refine_ls_weighting_scheme calc
_refine_ls_wR_factor_all 0.0421
_refine_ls_wR_factor_gt 0.0407
_refine_ls_wR_factor_ref 0.0421
_reflns_number_gt 1339
_reflns_number_total 2135
_reflns_threshold_expression I>2\s(I)
_cod_data_source_file vn2084sup1.cif
_cod_data_source_block I
_cod_original_sg_symbol_H-M 'C 2/c '
_cod_original_formula_sum 'C5 H5 Cu1 I1 N3 O1'
_cod_database_code 2239680
_cod_database_fobs_code 2239680

loop_
_symmetry_equiv_pos_as_xyz
x,y,z
-x,-y,-z
x+1/2,y+1/2,z
-x+1/2,-y+1/2,-z
x,-y,z+1/2
-x,y,-z+1/2
x+1/2,-y+1/2,z+1/2
-x+1/2,y+1/2,-z+1/2

loop_
_atom_site_type_symbol
_atom_site_label
_atom_site_fract_x
_atom_site_fract_y
_atom_site_fract_z
_atom_site_U_iso_or_equiv
_atom_site_adp_type
_atom_site_occupancy
I I1 0.220190(8) 0.31394(6) 0.101635(17) 0.0111 Uani 1.0000
Cu Cu1 0.268365(16) 0.80730(12) 0.20718(3) 0.0128 Uani 1.0000
N N1 0.33830(11) 0.8564(7) 0.2104(2) 0.0107 Uani 1.0000
C C2 0.37134(13) 1.0182(9) 0.2869(3) 0.0127 Uani 1.0000
C C1 0.41814(13) 1.0748(9) 0.2896(3) 0.0111 Uani 1.0000
N N2 0.43237(11) 0.9779(7) 0.2156(2) 0.0142 Uani 1.0000
C C4 0.39912(14) 0.8216(10) 0.1390(3) 0.0156 Uani 1.0000
C C3 0.35231(13) 0.7580(8) 0.1366(3) 0.0117 Uani 1.0000
C C5 0.45324(13) 1.2545(8) 0.3789(3) 0.0123 Uani 1.0000
O O1 0.43762(9) 1.3879(7) 0.4387(2) 0.0187 Uani 1.0000
N N3 0.49934(11) 1.2586(7) 0.3874(2) 0.0171 Uani 1.0000
H H21 0.3625 1.0951 0.3397 0.0157 Uiso 1.0000
H H41 0.4076 0.7545 0.0853 0.0177 Uiso 1.0000
H H31 0.3305 0.6449 0.0825 0.0152 Uiso 1.0000
H H311 0.5204 1.3547 0.4365 0.0212 Uiso 1.0000
H H312 0.5094 1.1527 0.3464 0.0198 Uiso 1.0000

loop_
_atom_site_aniso_label
_atom_site_aniso_U_11
_atom_site_aniso_U_22
_atom_site_aniso_U_33
_atom_site_aniso_U_12
_atom_site_aniso_U_13
_atom_site_aniso_U_23
I1 0.01335(12) 0.00921(12) 0.00965(12) -0.00022(11) 0.00295(9) -0.00083(11)
Cu1 0.0102(2) 0.0136(2) 0.0134(2) -0.0017(2) 0.00299(18) -0.0011(2)
N1 0.0123(16) 0.0075(16) 0.0123(16) -0.0001(13) 0.0044(13) 0.0031(13)
C2 0.0143(19) 0.012(2) 0.0126(19) 0.0009(16) 0.0056(16) 0.0001(16)
C1 0.0106(18) 0.0130(18) 0.0091(18) 0.0028(15) 0.0029(15) 0.0056(15)
N2 0.0131(16) 0.0161(18) 0.0129(16) -0.0003(14) 0.0042(14) -0.0014(14)
C4 0.018(2) 0.0193(19) 0.0108(18) 0.0037(18) 0.0071(16) 0.0004(18)
C3 0.0113(18) 0.009(2) 0.0102(18) -0.0003(14) -0.0013(15) 0.0010(14)
C5 0.0119(19) 0.011(2) 0.0125(19) -0.0009(14) 0.0023(15) 0.0004(15)
O1 0.0128(14) 0.0252(17) 0.0194(15) -0.0049(12) 0.0074(12) -0.0105(12)
N3 0.0142(17) 0.021(2) 0.0162(17) -0.0036(14) 0.0056(14) -0.0092(14)

loop_
_atom_type_symbol
_atom_type_scat_Cromer_Mann_a1
_atom_type_scat_Cromer_Mann_a2
_atom_type_scat_Cromer_Mann_a3
_atom_type_scat_Cromer_Mann_a4
_atom_type_scat_Cromer_Mann_b1
_atom_type_scat_Cromer_Mann_b2
_atom_type_scat_Cromer_Mann_b3
_atom_type_scat_Cromer_Mann_b4
_atom_type_scat_Cromer_Mann_c
_atom_type_scat_dispersion_real
_atom_type_scat_dispersion_imag
_atom_type_scat_source
C 2.3100 1.0200 1.5886 0.8650 20.8439 10.2075 0.5687 51.6512 0.2156 0.0033 0.0016 'International Tables Vol C 4.2.6.8 and 6.1.1.4'
H 0.4930 0.3229 0.1402 0.0408 10.5109 26.1257 3.1424 57.7998 0.0030 0.0000 0.0000 'International Tables Vol C 4.2.6.8 and 6.1.1.4'
Cu 13.3380 7.1676 5.6158 1.6735 3.5828 0.2470 11.3966 64.8126 1.1910 0.3201 1.2651 'International Tables Vol C 4.2.6.8 and 6.1.1.4'
I 20.1472 18.9949 7.5138 2.2735 4.3470 0.3814 27.7660 66.8776 4.0712 -0.4742 1.8119 'International Tables Vol C 4.2.6.8 and 6.1.1.4'
N 12.2126 3.1322 2.0125 1.1663 0.0057 9.8933 28.9975 0.5826 -11.5290 0.0061 0.0033 'International Tables Vol C 4.2.6.8 and 6.1.1.4'
O 3.0485 2.2868 1.5463 0.8670 13.2771 5.7011 0.3239 32.9089 0.2508 0.0106 0.0060 'International Tables Vol C 4.2.6.8 and 6.1.1.4'

loop_
_geom_angle_atom_site_label_1
_geom_angle_atom_site_label_2
_geom_angle_atom_site_label_3
_geom_angle_site_symmetry_1
_geom_angle_site_symmetry_3
_geom_angle
_geom_angle_publ_flag
Cu1 I1 Cu1 1_545 8_545 64.057(14) no
Cu1 I1 Cu1 1_545 . 102.106(17) no
Cu1 I1 Cu1 8_545 . 64.633(14) no
Cu1 Cu1 Cu1 8_545 8_555 93.63(3) no
Cu1 Cu1 I1 8_545 1_565 127.34(3) no
Cu1 Cu1 I1 8_555 1_565 57.750(12) no
Cu1 Cu1 I1 8_545 8_555 58.193(19) no
Cu1 Cu1 I1 8_555 8_555 57.174(19) no
I1 Cu1 I1 1_565 8_555 114.921(19) no
Cu1 Cu1 I1 8_545 . 58.193(12) no
Cu1 Cu1 I1 8_555 . 126.95(3) no
I1 Cu1 I1 1_565 . 102.106(17) no
I1 Cu1 I1 8_555 . 116.38(2) no
Cu1 Cu1 N1 8_545 . 127.58(8) no
Cu1 Cu1 N1 8_555 . 117.90(8) no
I1 Cu1 N1 1_565 . 105.07(8) no
I1 Cu1 N1 8_555 . 103.54(8) no
I1 Cu1 N1 . . 114.64(8) no
Cu1 N1 C2 . . 119.1(2) no
Cu1 N1 C3 . . 123.9(2) no
C2 N1 C3 . . 116.8(3) no
N1 C2 C1 . . 121.4(3) no
N1 C2 H21 . . 119.2 no
C1 C2 H21 . . 119.4 no
C2 C1 N2 . . 122.1(3) no
C2 C1 C5 . . 118.1(3) no
N2 C1 C5 . . 119.8(3) no
C1 N2 C4 . . 116.2(3) no
N2 C4 C3 . . 122.1(3) no
N2 C4 H41 . . 118.5 no
C3 C4 H41 . . 119.3 no
C4 C3 N1 . . 121.4(3) no
C4 C3 H31 . . 119.5 no
N1 C3 H31 . . 119.2 no
C1 C5 O1 . . 119.0(3) no
C1 C5 N3 . . 116.6(3) no
O1 C5 N3 . . 124.4(3) no
C5 N3 H311 . . 120.0 no
C5 N3 H312 . . 122.1 no
H311 N3 H312 . . 117.7 no

loop_
_geom_bond_atom_site_label_1
_geom_bond_atom_site_label_2
_geom_bond_site_symmetry_2
_geom_bond_distance
_geom_bond_publ_flag
I1 Cu1 1_545 2.6437(5) yes
I1 Cu1 8_545 2.6310(5) yes
I1 Cu1 . 2.6016(5) yes
Cu1 N1 . 2.059(3) yes
Cu1 Cu1 8_545 2.7974(6) yes
Cu1 Cu1 8_555 2.7974(6) no
N1 C2 . 1.341(5) no
N1 C3 . 1.331(5) no
C2 C1 . 1.388(5) no
C2 H21 . 0.939 no
C1 N2 . 1.336(5) no
C1 C5 . 1.505(5) no
N2 C4 . 1.333(5) no
C4 C3 . 1.394(5) no
C4 H41 . 0.933 no
C3 H31 . 0.927 no
C5 O1 . 1.240(4) no
C5 N3 . 1.321(5) no
N3 H311 . 0.843 no
N3 H312 . 0.866 no

loop_
_geom_hbond_atom_site_label_D
_geom_hbond_atom_site_label_H
_geom_hbond_atom_site_label_A
_geom_hbond_site_symmetry_A
_geom_hbond_distance_DH
_geom_hbond_distance_HA
_geom_hbond_distance_DA
_geom_hbond_angle_DHA
_geom_hbond_publ_flag
N3 H311 O1 2_686 0.843 2.047 2.883(5) 170.0(10) yes
N3 H312 N2 6_655 0.866 2.320 3.124(5) 154.0(10) yes
